data_7053196
loop_
_publ_author_name
'Marets, N.'
'Bulach, V.'
'Hosseini, M. W.'

_publ_section_title
;
 Molecular tectonics: chiral 1- and 2-D zinc coordination networks based
 on chiral porphyrins bearing pyridyl and ethynylpyridyl appended units
;
_journal_issue 11
_journal_name_full 'New Journal of Chemistry'
_journal_page_first 3549
_journal_paper_doi 10.1039/c3nj00591g
_journal_volume 37
_journal_year 2013
_chemical_formula_sum 'C57 H45 Cl9 N6 O2 Zn'
_chemical_formula_weight 1230.41
_chemical_name_systematic
;
 ?
;
_space_group_IT_number 4
_symmetry_cell_setting monoclinic
_symmetry_space_group_name_Hall 'P 2yb'
_symmetry_space_group_name_H-M 'P 1 21 1'
_atom_sites_solution_hydrogens geom
_atom_sites_solution_primary direct
_atom_sites_solution_secondary difmap
_audit_creation_method SHELXL-97
_cell_angle_alpha 90.00
_cell_angle_beta 96.192(4)
_cell_angle_gamma 90.00
_cell_formula_units_Z 2
_cell_length_a 10.7983(11)
_cell_length_b 19.3351(19)
_cell_length_c 13.5576(13)
_cell_measurement_reflns_used 5907
_cell_measurement_temperature 173(2)
_cell_measurement_theta_max 24.35
_cell_measurement_theta_min 2.52
_cell_volume 2814.1(5)
_computing_cell_refinement 'Bruker SMART'
_computing_data_collection 'Bruker SMART'
_computing_data_reduction 'Bruker SAINT'
_computing_molecular_graphics 'Bruker SHELXTL'
_computing_publication_material 'Bruker SHELXTL'
_computing_structure_refinement 'SHELXL-97 (Sheldrick, 1997)'
_computing_structure_solution 'SHELXS-97 (Sheldrick, 1990)'
_diffrn_ambient_temperature 173(2)
_diffrn_measured_fraction_theta_full 0.989
_diffrn_measured_fraction_theta_max 0.989
_diffrn_measurement_device_type 'CCD area detector'
_diffrn_measurement_method 'phi and omega scans'
_diffrn_radiation_monochromator graphite
_diffrn_radiation_source 'fine-focus sealed tube'
_diffrn_radiation_type MoK\a
_diffrn_radiation_wavelength 0.71073
_diffrn_reflns_av_R_equivalents 0.0435
_diffrn_reflns_av_sigmaI/netI 0.0992
_diffrn_reflns_limit_h_max 13
_diffrn_reflns_limit_h_min -15
_diffrn_reflns_limit_k_max 27
_diffrn_reflns_limit_k_min -25
_diffrn_reflns_limit_l_max 18
_diffrn_reflns_limit_l_min -17
_diffrn_reflns_number 29124
_diffrn_reflns_theta_full 29.95
_diffrn_reflns_theta_max 29.95
_diffrn_reflns_theta_min 1.51
_exptl_absorpt_coefficient_mu 0.912
_exptl_absorpt_correction_T_max 0.9644
_exptl_absorpt_correction_T_min 0.8985
_exptl_absorpt_correction_type multi-scan
_exptl_absorpt_process_details sadabs
_exptl_crystal_colour green
_exptl_crystal_density_diffrn 1.452
_exptl_crystal_density_meas ?
_exptl_crystal_density_method 'not measured'
_exptl_crystal_description plate
_exptl_crystal_F_000 1256
_exptl_crystal_size_max 0.12
_exptl_crystal_size_mid 0.08
_exptl_crystal_size_min 0.04
_refine_diff_density_max 2.029
_refine_diff_density_min -1.404
_refine_diff_density_rms 0.147
_refine_ls_abs_structure_details 'Flack H D (1983), Acta Cryst. A39, 876-881'
_refine_ls_abs_structure_Flack 0.07(2)
_refine_ls_extinction_method none
_refine_ls_goodness_of_fit_ref 1.050
_refine_ls_hydrogen_treatment constr
_refine_ls_matrix_type full
_refine_ls_number_parameters 608
_refine_ls_number_reflns 14889
_refine_ls_number_restraints 3
_refine_ls_restrained_S_all 1.050
_refine_ls_R_factor_all 0.1532
_refine_ls_R_factor_gt 0.0951
_refine_ls_shift/su_max 0.080
_refine_ls_shift/su_mean 0.003
_refine_ls_structure_factor_coef Fsqd
_refine_ls_weighting_details 'calc w=1/[\s^2^(Fo^2^)+(0.1935P)^2^+0.0000P] where P=(Fo^2^+2Fc^2^)/3'
_refine_ls_weighting_scheme calc
_refine_ls_wR_factor_gt 0.2630
_refine_ls_wR_factor_ref 0.3080
_reflns_number_gt 8668
_reflns_number_total 14889
_reflns_threshold_expression >2sigma(I)
_cod_data_source_file c3nj00591g.txt
_cod_data_source_block compound((S,S)-2-Zn
_cod_depositor_comments
;
The following automatic conversions were performed:

'_symmetry_cell_setting' value 'Monoclinic' changed to 'monoclinic'
according to /home/saulius/struct/CIF-dictionaries/cif_core.dic
dictionary named 'cif_core.dic' version 2.4.2 from 2011-04-26.

Automatic conversion script
Id: cif_fix_values 1891 2012-01-12 08:04:46Z andrius 

The following automatic conversions were performed:

'_exptl_crystal_density_meas' value 'none' was changed to '?' - the
value is perceived as not measured.

Automatic conversion script
Id: cif_fix_values 3008 2015-01-20 13:52:24Z robertas 
;
_cod_original_sg_symbol_H-M P2(1)
_cod_database_code 7053196

loop_
_symmetry_equiv_pos_as_xyz
'x, y, z'
'-x, y+1/2, -z'

loop_
_atom_site_label
_atom_site_type_symbol
_atom_site_fract_x
_atom_site_fract_y
_atom_site_fract_z
_atom_site_U_iso_or_equiv
_atom_site_adp_type
_atom_site_occupancy
_atom_site_symmetry_multiplicity
_atom_site_calc_flag
_atom_site_refinement_flags
Zn1 Zn 0.25189(8) 0.32607(6) 0.75085(6) 0.02479(18) Uani 1 1 d .
N1 N 0.4135(6) 0.3837(3) 0.7539(4) 0.0229(13) Uani 1 1 d .
N2 N 0.2060(6) 0.3736(3) 0.8765(4) 0.0262(13) Uani 1 1 d .
N3 N 0.0905(6) 0.2690(3) 0.7457(4) 0.0260(14) Uani 1 1 d .
N4 N 0.3026(6) 0.2749(3) 0.6260(4) 0.0236(9) Uani 1 1 d .
C1 C 0.5011(7) 0.3808(4) 0.6872(5) 0.0264(16) Uani 1 1 d .
C2 C 0.5912(8) 0.4364(4) 0.7107(6) 0.0310(17) Uani 1 1 d .
H2 H 0.6606 0.4470 0.6759 0.037 Uiso 1 1 calc R
C3 C 0.5573(7) 0.4702(4) 0.7916(6) 0.0303(16) Uani 1 1 d .
H3 H 0.5994 0.5084 0.8241 0.036 Uiso 1 1 calc R
C4 C 0.4459(8) 0.4377(4) 0.8190(6) 0.0258(17) Uani 1 1 d .
C5 C 0.3789(7) 0.4580(4) 0.9001(5) 0.0282(17) Uani 1 1 d .
C6 C 0.2693(7) 0.4281(4) 0.9261(6) 0.0266(16) Uani 1 1 d .
C7 C 0.2020(9) 0.4518(5) 1.0085(6) 0.042(2) Uani 1 1 d .
H7 H 0.2254 0.4880 1.0541 0.050 Uiso 1 1 calc R
C8 C 0.1022(9) 0.4121(5) 1.0057(7) 0.043(2) Uani 1 1 d .
H8 H 0.0417 0.4145 1.0516 0.051 Uiso 1 1 calc R
C9 C 0.0981(8) 0.3653(4) 0.9243(6) 0.0318(17) Uani 1 1 d .
C10 C 0.0025(6) 0.3171(4) 0.8936(5) 0.0283(17) Uani 1 1 d .
C11 C 0.0048(7) 0.2695(3) 0.8117(5) 0.0259(17) Uani 1 1 d .
C12 C -0.0862(8) 0.2143(4) 0.7916(6) 0.038(2) Uani 1 1 d .
H12 H -0.1572 0.2053 0.8252 0.045 Uiso 1 1 calc R
C13 C -0.0477(9) 0.1790(4) 0.7148(6) 0.042(2) Uani 1 1 d .
H13 H -0.0849 0.1385 0.6850 0.051 Uiso 1 1 calc R
C14 C 0.0612(8) 0.2144(4) 0.6862(6) 0.0284(17) Uani 1 1 d .
C15 C 0.1270(8) 0.1924(4) 0.6087(6) 0.035(2) Uani 1 1 d .
C16 C 0.2391(7) 0.2205(4) 0.5809(6) 0.0294(17) Uani 1 1 d .
C17 C 0.3053(8) 0.1970(4) 0.5020(6) 0.038(2) Uani 1 1 d .
H17 H 0.2802 0.1605 0.4574 0.046 Uiso 1 1 calc R
C18 C 0.4129(8) 0.2364(4) 0.5010(6) 0.0306(17) Uani 1 1 d .
H18 H 0.4764 0.2321 0.4581 0.037 Uiso 1 1 calc R
C19 C 0.4052(7) 0.2865(3) 0.5818(5) 0.0236(9) Uani 1 1 d .
C20 C 0.4979(7) 0.3350(4) 0.6099(5) 0.0258(15) Uani 1 1 d .
C21 C 0.4298(8) 0.5140(4) 0.9558(6) 0.0266(16) Uani 1 1 d .
C22 C 0.4771(8) 0.5620(4) 1.0031(7) 0.0338(18) Uani 1 1 d .
C23 C 0.5314(7) 0.6214(4) 1.0556(5) 0.0256(16) Uani 1 1 d .
C24 C 0.6485(9) 0.6465(5) 1.0368(7) 0.050(2) Uani 1 1 d .
H24 H 0.6929 0.6234 0.9898 0.060 Uiso 1 1 calc R
C25 C 0.6986(9) 0.7021(5) 1.0836(7) 0.040(2) Uani 1 1 d .
H25 H 0.7764 0.7184 1.0663 0.048 Uiso 1 1 calc R
N5 N 0.3558(6) 0.2367(3) 0.8451(5) 0.0287(14) Uani 1 1 d .
C26 C 0.4662(7) 0.2111(3) 0.8240(6) 0.0281(16) Uani 1 1 d .
H26 H 0.5040 0.2330 0.7722 0.034 Uiso 1 1 calc R
C27 C 0.4697(7) 0.6551(3) 1.1286(5) 0.0284(15) Uani 1 1 d .
H27 H 0.3900 0.6408 1.1445 0.034 Uiso 1 1 calc R
C28 C -0.1083(7) 0.3139(4) 0.9500(5) 0.0325(19) Uani 1 1 d .
C29 C -0.1029(8) 0.2913(5) 1.0451(6) 0.043(2) Uani 1 1 d .
H29 H -0.0247 0.2792 1.0797 0.052 Uiso 1 1 calc R
C30 C -0.2101(11) 0.2856(6) 1.0924(8) 0.065(3) Uani 1 1 d .
H30 H -0.2031 0.2733 1.1606 0.078 Uiso 1 1 calc R
C31 C -0.3248(8) 0.2972(5) 1.0437(7) 0.047(2) Uani 1 1 d .
C32 C -0.3325(7) 0.3223(4) 0.9520(7) 0.0404(17) Uani 1 1 d .
H32 H -0.4117 0.3348 0.9195 0.049 Uiso 1 1 calc R
C33 C -0.2249(7) 0.3310(5) 0.9014(5) 0.0328(15) Uani 1 1 d .
H33 H -0.2321 0.3482 0.8354 0.039 Uiso 1 1 calc R
O1 O -0.4356(9) 0.2863(6) 1.0836(7) 0.0975(18) Uani 1 1 d .
C34 C -0.4448(14) 0.2741(8) 1.1793(10) 0.0975(18) Uani 1 1 d D
H34 H -0.3777 0.2981 1.2231 0.117 Uiso 1 1 calc R
C35 C -0.4276(14) 0.1917(8) 1.1824(10) 0.0975(18) Uani 1 1 d D
H35A H -0.5040 0.1700 1.1492 0.117 Uiso 1 1 calc R
H35B H -0.3578 0.1792 1.1442 0.117 Uiso 1 1 calc R
C36 C -0.4019(14) 0.1618(9) 1.2869(10) 0.0975(18) Uani 1 1 d .
H36A H -0.3158 0.1449 1.2973 0.146 Uiso 1 1 calc R
H36B H -0.4592 0.1234 1.2948 0.146 Uiso 1 1 calc R
H36C H -0.4140 0.1978 1.3358 0.146 Uiso 1 1 calc R
C37 C -0.5654(14) 0.2862(10) 1.2109(10) 0.0975(18) Uani 1 1 d .
H37A H -0.6291 0.2641 1.1643 0.146 Uiso 1 1 calc R
H37B H -0.5812 0.3361 1.2127 0.146 Uiso 1 1 calc R
H37C H -0.5685 0.2666 1.2773 0.146 Uiso 1 1 calc R
C38 C -0.0768(9) 0.6310(5) 0.4471(7) 0.042(2) Uani 1 1 d .
C39 C -0.0363(9) 0.5830(4) 0.4933(6) 0.040(2) Uani 1 1 d .
C40 C 0.0229(9) 0.5261(4) 0.5471(6) 0.036(2) Uani 1 1 d .
C41 C -0.0400(9) 0.4776(5) 0.5928(7) 0.049(2) Uani 1 1 d .
H41 H -0.1283 0.4794 0.5887 0.059 Uiso 1 1 calc R
C42 C 0.0250(8) 0.4246(4) 0.6465(6) 0.0381(19) Uani 1 1 d .
H42 H -0.0217 0.3913 0.6785 0.046 Uiso 1 1 calc R
N6 N 0.1475(6) 0.4182(3) 0.6551(4) 0.0281(14) Uani 1 1 d .
C43 C 0.2086(10) 0.4640(5) 0.6104(7) 0.048(2) Uani 1 1 d .
H43 H 0.2969 0.4608 0.6159 0.058 Uiso 1 1 calc R
C44 C 0.1492(9) 0.5192(5) 0.5530(9) 0.061(3) Uani 1 1 d .
H44 H 0.1973 0.5508 0.5193 0.073 Uiso 1 1 calc R
C45 C 0.6070(7) 0.3388(4) 0.5469(5) 0.0303(18) Uani 1 1 d .
C46 C 0.7193(8) 0.3100(5) 0.5799(6) 0.047(2) Uani 1 1 d .
H46 H 0.7304 0.2894 0.6439 0.056 Uiso 1 1 calc R
C47 C 0.8210(9) 0.3101(5) 0.5200(7) 0.054(3) Uani 1 1 d .
H47 H 0.8982 0.2887 0.5426 0.065 Uiso 1 1 calc R
C48 C 0.8038(9) 0.3410(6) 0.4320(6) 0.050(2) Uani 1 1 d .
C49 C 0.6929(9) 0.3720(5) 0.3955(6) 0.042(2) Uani 1 1 d .
H49 H 0.6850 0.3945 0.3329 0.051 Uiso 1 1 calc R
C50 C 0.5920(10) 0.3696(5) 0.4527(7) 0.051(2) Uani 1 1 d .
H50 H 0.5139 0.3887 0.4277 0.061 Uiso 1 1 calc R
O2 O 0.8989(9) 0.3468(6) 0.3657(6) 0.0924(17) Uani 1 1 d .
C51 C 1.0105(13) 0.2921(9) 0.3771(10) 0.0924(17) Uani 1 1 d .
H51 H 1.0419 0.2915 0.4492 0.111 Uiso 1 1 calc R
C52 C 1.1068(12) 0.3152(9) 0.3292(9) 0.0924(17) Uani 1 1 d D
H52A H 1.0714 0.3279 0.2612 0.111 Uiso 1 1 calc R
H52B H 1.1623 0.2751 0.3226 0.111 Uiso 1 1 calc R
C53 C 1.1886(13) 0.3744(8) 0.3678(9) 0.0924(17) Uani 1 1 d D
H53A H 1.1387 0.4167 0.3679 0.139 Uiso 1 1 calc R
H53B H 1.2553 0.3809 0.3249 0.139 Uiso 1 1 calc R
H53C H 1.2252 0.3641 0.4355 0.139 Uiso 1 1 calc R
C54 C 0.9606(13) 0.2206(9) 0.3534(10) 0.0924(17) Uani 1 1 d .
H54A H 1.0123 0.1865 0.3922 0.139 Uiso 1 1 calc R
H54B H 0.9622 0.2114 0.2825 0.139 Uiso 1 1 calc R
H54C H 0.8747 0.2175 0.3702 0.139 Uiso 1 1 calc R
C55 C 0.9787(15) 0.5709(8) 0.8748(10) 0.087(4) Uani 1 1 d .
H55 H 0.9730 0.5217 0.8967 0.105 Uiso 1 1 calc R
Cl1 Cl 0.8436(5) 0.5895(4) 0.8034(4) 0.150(2) Uani 1 1 d .
Cl2 Cl 1.0035(6) 0.6216(3) 0.9825(4) 0.1250(17) Uani 1 1 d .
Cl3 Cl 1.1109(4) 0.5773(2) 0.8114(3) 0.0999(11) Uani 1 1 d .
C56 C 0.4634(10) 0.5760(5) 0.3893(8) 0.058(3) Uani 1 1 d .
H56 H 0.5409 0.5990 0.3717 0.069 Uiso 1 1 calc R
Cl4 Cl 0.3464(3) 0.63912(16) 0.3854(3) 0.0864(10) Uani 1 1 d .
Cl5 Cl 0.4958(3) 0.54081(14) 0.5052(2) 0.0679(7) Uani 1 1 d .
Cl6 Cl 0.4231(5) 0.51215(18) 0.3004(3) 0.1140(15) Uani 1 1 d .
C57 C 0.836(2) 0.5103(13) 0.1935(17) 0.1554(14) Uani 1 1 d .
H57 H 0.8193 0.4648 0.2246 0.187 Uiso 1 1 calc R
Cl7 Cl 0.7393(5) 0.5481(4) 0.2622(5) 0.1554(14) Uani 1 1 d .
Cl8 Cl 0.9867(6) 0.4986(3) 0.2208(5) 0.1554(14) Uani 1 1 d .
Cl9 Cl 0.7753(6) 0.4772(3) 0.0747(5) 0.1554(14) Uani 1 1 d .

loop_
_atom_site_aniso_label
_atom_site_aniso_U_11
_atom_site_aniso_U_22
_atom_site_aniso_U_33
_atom_site_aniso_U_23
_atom_site_aniso_U_13
_atom_site_aniso_U_12
Zn1 0.0309(3) 0.0136(3) 0.0280(3) -0.0042(2) -0.0053(2) -0.0036(2)
N1 0.033(3) 0.015(3) 0.019(3) 0.001(2) -0.006(3) 0.000(3)
N2 0.034(3) 0.014(2) 0.027(3) 0.001(2) -0.013(2) -0.005(2)
N3 0.032(3) 0.017(3) 0.028(3) -0.002(2) -0.006(3) -0.002(3)
N4 0.032(2) 0.016(2) 0.023(2) -0.0047(18) -0.0014(17) -0.0019(19)
C1 0.030(4) 0.024(4) 0.024(3) 0.007(3) -0.004(3) -0.006(3)
C2 0.036(4) 0.023(4) 0.034(4) -0.003(3) 0.002(3) -0.002(3)
C3 0.032(4) 0.021(3) 0.038(4) 0.001(3) 0.003(3) 0.000(3)
C4 0.032(4) 0.014(3) 0.029(4) -0.004(3) -0.009(3) -0.005(3)
C5 0.032(4) 0.019(3) 0.031(4) -0.008(3) -0.006(3) 0.002(3)
C6 0.034(4) 0.012(3) 0.031(4) -0.004(3) -0.008(3) -0.003(3)
C7 0.053(5) 0.032(4) 0.039(4) -0.013(4) 0.001(4) -0.010(4)
C8 0.038(5) 0.046(5) 0.046(5) -0.004(4) 0.012(4) -0.001(4)
C9 0.041(4) 0.020(3) 0.031(4) -0.004(3) -0.012(3) 0.001(3)
C10 0.024(3) 0.024(4) 0.035(4) -0.001(3) -0.007(3) 0.000(3)
C11 0.031(4) 0.010(3) 0.034(4) -0.005(3) -0.010(3) 0.001(3)
C12 0.044(5) 0.026(4) 0.041(5) -0.003(4) -0.001(4) -0.023(4)
C13 0.052(5) 0.028(4) 0.043(5) -0.005(4) -0.014(4) -0.027(4)
C14 0.032(4) 0.018(3) 0.032(4) -0.006(3) -0.008(3) -0.003(3)
C15 0.040(5) 0.022(4) 0.037(4) -0.003(3) -0.017(4) -0.015(3)
C16 0.034(4) 0.017(3) 0.035(4) -0.004(3) -0.006(3) -0.002(3)
C17 0.046(5) 0.031(4) 0.036(4) -0.017(3) -0.005(4) -0.010(4)
C18 0.039(4) 0.021(3) 0.033(4) -0.015(3) 0.004(3) -0.003(3)
C19 0.032(2) 0.016(2) 0.023(2) -0.0047(18) -0.0014(17) -0.0019(19)
C20 0.035(4) 0.020(4) 0.022(3) 0.004(3) -0.002(3) 0.002(3)
C21 0.039(4) 0.013(3) 0.028(3) -0.002(3) 0.004(3) -0.001(3)
C22 0.036(4) 0.021(4) 0.045(4) -0.008(3) 0.006(4) -0.006(3)
C23 0.032(4) 0.020(3) 0.024(4) -0.004(3) -0.002(3) -0.002(3)
C24 0.046(5) 0.047(5) 0.056(5) -0.026(4) 0.005(4) -0.019(4)
C25 0.037(4) 0.039(4) 0.044(5) -0.016(4) 0.008(4) -0.014(3)
N5 0.026(3) 0.025(3) 0.034(3) 0.007(3) -0.001(3) 0.003(3)
C26 0.039(4) 0.013(3) 0.032(4) 0.003(3) 0.001(3) 0.003(3)
C27 0.036(4) 0.016(3) 0.033(3) -0.005(3) 0.001(3) -0.006(3)
C28 0.033(4) 0.030(5) 0.033(4) 0.005(3) -0.006(3) -0.003(3)
C29 0.035(4) 0.058(6) 0.036(4) 0.016(4) -0.001(4) 0.011(4)
C30 0.077(8) 0.072(7) 0.046(5) 0.027(5) -0.003(5) -0.018(6)
C31 0.031(4) 0.054(5) 0.057(5) 0.007(4) 0.006(4) 0.000(4)
C32 0.028(4) 0.030(4) 0.064(5) -0.001(4) 0.008(3) 0.003(3)
C33 0.031(4) 0.027(3) 0.039(4) 0.003(3) 0.002(3) -0.002(3)
O1 0.085(4) 0.131(5) 0.079(3) 0.007(4) 0.021(3) -0.025(4)
C34 0.085(4) 0.131(5) 0.079(3) 0.007(4) 0.021(3) -0.025(4)
C35 0.085(4) 0.131(5) 0.079(3) 0.007(4) 0.021(3) -0.025(4)
C36 0.085(4) 0.131(5) 0.079(3) 0.007(4) 0.021(3) -0.025(4)
C37 0.085(4) 0.131(5) 0.079(3) 0.007(4) 0.021(3) -0.025(4)
C38 0.043(5) 0.037(5) 0.046(5) 0.025(4) 0.004(4) 0.007(4)
C39 0.059(6) 0.022(4) 0.035(4) 0.009(3) -0.009(4) 0.012(4)
C40 0.052(5) 0.020(4) 0.035(4) 0.011(3) -0.001(4) 0.014(4)
C41 0.047(5) 0.038(4) 0.063(6) 0.014(4) 0.004(4) 0.011(4)
C42 0.033(4) 0.029(4) 0.052(5) 0.012(4) 0.001(4) 0.005(3)
N6 0.044(4) 0.012(3) 0.027(3) 0.003(2) -0.005(3) 0.002(3)
C43 0.053(5) 0.043(5) 0.047(5) 0.033(4) -0.001(4) 0.013(4)
C44 0.039(5) 0.051(5) 0.097(8) 0.063(6) 0.026(5) 0.012(4)
C45 0.038(4) 0.023(4) 0.029(3) -0.006(3) -0.001(3) -0.006(3)
C46 0.044(5) 0.061(7) 0.033(4) 0.006(4) -0.004(3) 0.003(4)
C47 0.043(5) 0.059(7) 0.059(6) 0.006(4) -0.001(4) 0.001(4)
C48 0.046(5) 0.074(7) 0.031(4) -0.007(4) 0.009(3) -0.025(5)
C49 0.061(6) 0.041(4) 0.028(4) 0.002(3) 0.018(4) 0.007(4)
C50 0.069(7) 0.039(5) 0.041(5) 0.008(4) -0.009(5) 0.002(5)
O2 0.079(4) 0.131(5) 0.068(3) 0.001(3) 0.008(3) -0.017(3)
C51 0.079(4) 0.131(5) 0.068(3) 0.001(3) 0.008(3) -0.017(3)
C52 0.079(4) 0.131(5) 0.068(3) 0.001(3) 0.008(3) -0.017(3)
C53 0.079(4) 0.131(5) 0.068(3) 0.001(3) 0.008(3) -0.017(3)
C54 0.079(4) 0.131(5) 0.068(3) 0.001(3) 0.008(3) -0.017(3)
C55 0.124(12) 0.061(7) 0.082(9) -0.018(6) 0.032(8) 0.016(8)
Cl1 0.099(3) 0.224(7) 0.131(4) -0.030(4) 0.032(3) -0.027(4)
Cl2 0.154(4) 0.110(3) 0.117(3) -0.051(3) 0.040(3) -0.033(3)
Cl3 0.095(3) 0.115(3) 0.089(2) 0.009(2) 0.0085(19) 0.001(2)
C56 0.064(6) 0.033(5) 0.077(7) 0.001(5) 0.012(5) 0.013(4)
Cl4 0.0545(15) 0.0642(17) 0.139(3) 0.0363(18) 0.0029(17) 0.0164(13)
Cl5 0.0712(17) 0.0461(13) 0.0857(18) 0.0160(13) 0.0060(13) 0.0048(12)
Cl6 0.167(4) 0.0573(17) 0.107(3) 0.0139(18) -0.034(3) -0.016(2)
C57 0.153(3) 0.134(3) 0.172(3) -0.061(2) -0.016(2) 0.037(2)
Cl7 0.153(3) 0.134(3) 0.172(3) -0.061(2) -0.016(2) 0.037(2)
Cl8 0.153(3) 0.134(3) 0.172(3) -0.061(2) -0.016(2) 0.037(2)
Cl9 0.153(3) 0.134(3) 0.172(3) -0.061(2) -0.016(2) 0.037(2)

loop_
_atom_type_symbol
_atom_type_description
_atom_type_scat_dispersion_real
_atom_type_scat_dispersion_imag
_atom_type_scat_source
C C 0.0033 0.0016 'International Tables Vol C Tables 4.2.6.8 and 6.1.1.4'
H H 0.0000 0.0000 'International Tables Vol C Tables 4.2.6.8 and 6.1.1.4'
N N 0.0061 0.0033 'International Tables Vol C Tables 4.2.6.8 and 6.1.1.4'
O O 0.0106 0.0060 'International Tables Vol C Tables 4.2.6.8 and 6.1.1.4'
Zn Zn 0.2839 1.4301 'International Tables Vol C Tables 4.2.6.8 and 6.1.1.4'
Cl Cl 0.1484 0.1585 'International Tables Vol C Tables 4.2.6.8 and 6.1.1.4'

loop_
_geom_angle_atom_site_label_1
_geom_angle_atom_site_label_2
_geom_angle_atom_site_label_3
_geom_angle
_geom_angle_site_symmetry_1
_geom_angle_site_symmetry_3
N2 Zn1 N3 89.4(2) . .
N2 Zn1 N1 91.2(2) . .
N3 Zn1 N1 179.2(3) . .
N2 Zn1 N4 177.9(3) . .
N3 Zn1 N4 90.8(2) . .
N1 Zn1 N4 88.7(2) . .
N2 Zn1 N5 91.3(2) . .
N3 Zn1 N5 88.7(2) . .
N1 Zn1 N5 91.9(2) . .
N4 Zn1 N5 86.6(2) . .
N2 Zn1 N6 88.6(2) . .
N3 Zn1 N6 91.9(2) . .
N1 Zn1 N6 87.6(2) . .
N4 Zn1 N6 93.5(2) . .
N5 Zn1 N6 179.4(3) . .
C1 N1 C4 107.7(6) . .
C1 N1 Zn1 127.1(4) . .
C4 N1 Zn1 124.9(5) . .
C6 N2 C9 104.6(6) . .
C6 N2 Zn1 126.4(6) . .
C9 N2 Zn1 128.5(4) . .
C14 N3 C11 105.5(6) . .
C14 N3 Zn1 125.8(6) . .
C11 N3 Zn1 127.6(5) . .
C19 N4 C16 109.3(6) . .
C19 N4 Zn1 126.0(4) . .
C16 N4 Zn1 124.5(5) . .
C20 C1 N1 124.5(6) . .
C20 C1 C2 127.1(7) . .
N1 C1 C2 108.3(6) . .
C3 C2 C1 107.4(7) . .
C3 C2 H2 126.3 . .
C1 C2 H2 126.3 . .
C2 C3 C4 107.7(7) . .
C2 C3 H3 126.2 . .
C4 C3 H3 126.2 . .
N1 C4 C5 125.4(7) . .
N1 C4 C3 108.9(7) . .
C5 C4 C3 125.7(7) . .
C6 C5 C21 118.7(7) . .
C6 C5 C4 126.3(7) . .
C21 C5 C4 115.1(7) . .
N2 C6 C5 125.3(7) . .
N2 C6 C7 110.3(7) . .
C5 C6 C7 124.4(7) . .
C8 C7 C6 105.4(7) . .
C8 C7 H7 127.3 . .
C6 C7 H7 127.3 . .
C7 C8 C9 110.4(8) . .
C7 C8 H8 124.8 . .
C9 C8 H8 124.8 . .
N2 C9 C10 123.6(7) . .
N2 C9 C8 109.2(7) . .
C10 C9 C8 127.2(8) . .
C9 C10 C11 124.9(7) . .
C9 C10 C28 118.5(7) . .
C11 C10 C28 116.7(6) . .
N3 C11 C10 125.5(6) . .
N3 C11 C12 111.5(6) . .
C10 C11 C12 123.0(8) . .
C13 C12 C11 105.0(8) . .
C13 C12 H12 127.5 . .
C11 C12 H12 127.5 . .
C12 C13 C14 107.1(7) . .
C12 C13 H13 126.5 . .
C14 C13 H13 126.5 . .
N3 C14 C15 125.7(7) . .
N3 C14 C13 110.8(7) . .
C15 C14 C13 123.4(7) . .
C14 C15 C16 127.1(7) . .
C14 C15 C38 116.2(8) . 2_546
C16 C15 C38 116.7(8) . 2_546
N4 C16 C15 125.5(8) . .
N4 C16 C17 108.3(7) . .
C15 C16 C17 126.2(7) . .
C18 C17 C16 108.7(7) . .
C18 C17 H17 125.7 . .
C16 C17 H17 125.7 . .
C17 C18 C19 103.9(7) . .
C17 C18 H18 128.1 . .
C19 C18 H18 128.1 . .
N4 C19 C20 126.7(6) . .
N4 C19 C18 109.8(6) . .
C20 C19 C18 123.3(7) . .
C1 C20 C19 127.0(7) . .
C1 C20 C45 116.1(6) . .
C19 C20 C45 117.0(6) . .
C22 C21 C5 178.2(10) . .
C21 C22 C23 177.2(9) . .
C24 C23 C27 118.1(7) . .
C24 C23 C22 120.8(8) . .
C27 C23 C22 121.1(7) . .
C25 C24 C23 121.4(9) . .
C25 C24 H24 119.3 . .
C23 C24 H24 119.3 . .
C24 C25 N5 123.4(9) . 2_657
C24 C25 H25 118.3 . .
N5 C25 H25 118.3 2_657 .
C26 N5 C25 115.4(7) . 2_647
C26 N5 Zn1 122.3(5) . .
C25 N5 Zn1 121.9(5) 2_647 .
N5 C26 C27 126.2(7) . 2_647
N5 C26 H26 116.9 . .
C27 C26 H26 116.9 2_647 .
C26 C27 C23 115.5(7) 2_657 .
C26 C27 H27 122.3 2_657 .
C23 C27 H27 122.3 . .
C29 C28 C33 118.0(8) . .
C29 C28 C10 123.1(7) . .
C33 C28 C10 118.7(6) . .
C28 C29 C30 120.8(8) . .
C28 C29 H29 119.6 . .
C30 C29 H29 119.6 . .
C31 C30 C29 121.7(9) . .
C31 C30 H30 119.2 . .
C29 C30 H30 119.2 . .
C32 C31 C30 118.5(9) . .
C32 C31 O1 117.0(8) . .
C30 C31 O1 124.6(9) . .
C31 C32 C33 121.5(7) . .
C31 C32 H32 119.2 . .
C33 C32 H32 119.2 . .
C28 C33 C32 119.1(7) . .
C28 C33 H33 120.5 . .
C32 C33 H33 120.5 . .
C34 O1 C31 124.5(11) . .
O1 C34 C37 115.3(13) . .
O1 C34 C35 100.4(12) . .
C37 C34 C35 105.1(13) . .
O1 C34 H34 111.7 . .
C37 C34 H34 111.8 . .
C35 C34 H34 111.8 . .
C36 C35 C34 114.1(13) . .
C36 C35 H35A 108.7 . .
C34 C35 H35A 108.7 . .
C36 C35 H35B 108.7 . .
C34 C35 H35B 108.7 . .
H35A C35 H35B 107.6 . .
C35 C36 H36A 109.5 . .
C35 C36 H36B 109.5 . .
H36A C36 H36B 109.5 . .
C35 C36 H36C 109.5 . .
H36A C36 H36C 109.5 . .
H36B C36 H36C 109.5 . .
C34 C37 H37A 109.5 . .
C34 C37 H37B 109.5 . .
H37A C37 H37B 109.5 . .
C34 C37 H37C 109.5 . .
H37A C37 H37C 109.5 . .
H37B C37 H37C 109.5 . .
C39 C38 C15 178.5(11) . 2_556
C38 C39 C40 175.2(11) . .
C41 C40 C44 117.1(7) . .
C41 C40 C39 123.3(9) . .
C44 C40 C39 119.6(8) . .
C40 C41 C42 119.9(9) . .
C40 C41 H41 120.0 . .
C42 C41 H41 120.0 . .
N6 C42 C41 123.7(8) . .
N6 C42 H42 118.1 . .
C41 C42 H42 118.1 . .
C43 N6 C42 116.8(7) . .
C43 N6 Zn1 121.7(6) . .
C42 N6 Zn1 121.5(5) . .
N6 C43 C44 122.9(9) . .
N6 C43 H43 118.5 . .
C44 C43 H43 118.5 . .
C40 C44 C43 119.4(8) . .
C40 C44 H44 120.3 . .
C43 C44 H44 120.3 . .
C46 C45 C50 118.8(8) . .
C46 C45 C20 120.6(7) . .
C50 C45 C20 120.6(7) . .
C45 C46 C47 121.5(8) . .
C45 C46 H46 119.3 . .
C47 C46 H46 119.3 . .
C48 C47 C46 117.9(9) . .
C48 C47 H47 121.1 . .
C46 C47 H47 121.1 . .
C47 C48 C49 123.2(9) . .
C47 C48 O2 123.7(10) . .
C49 C48 O2 113.1(8) . .
C48 C49 C50 118.8(8) . .
C48 C49 H49 120.6 . .
C50 C49 H49 120.6 . .
C45 C50 C49 119.8(9) . .
C45 C50 H50 120.1 . .
C49 C50 H50 120.1 . .
C48 O2 C51 118.0(9) . .
C52 C51 C54 118.4(14) . .
C52 C51 O2 110.1(13) . .
C54 C51 O2 109.7(11) . .
C52 C51 H51 105.9 . .
C54 C51 H51 105.9 . .
O2 C51 H51 105.9 . .
C51 C52 C53 122.4(13) . .
C51 C52 H52A 106.7 . .
C53 C52 H52A 106.7 . .
C51 C52 H52B 106.7 . .
C53 C52 H52B 106.7 . .
H52A C52 H52B 106.6 . .
C52 C53 H53A 109.5 . .
C52 C53 H53B 109.5 . .
H53A C53 H53B 109.5 . .
C52 C53 H53C 109.5 . .
H53A C53 H53C 109.5 . .
H53B C53 H53C 109.5 . .
C51 C54 H54A 109.5 . .
C51 C54 H54B 109.5 . .
H54A C54 H54B 109.5 . .
C51 C54 H54C 109.5 . .
H54A C54 H54C 109.5 . .
H54B C54 H54C 109.5 . .
Cl1 C55 Cl3 113.6(8) . .
Cl1 C55 Cl2 113.6(8) . .
Cl3 C55 Cl2 108.1(9) . .
Cl1 C55 H55 107.0 . .
Cl3 C55 H55 107.0 . .
Cl2 C55 H55 107.0 . .
Cl5 C56 Cl6 111.3(6) . .
Cl5 C56 Cl4 112.3(6) . .
Cl6 C56 Cl4 110.3(6) . .
Cl5 C56 H56 107.6 . .
Cl6 C56 H56 107.6 . .
Cl4 C56 H56 107.6 . .
Cl8 C57 Cl7 127.3(13) . .
Cl8 C57 Cl9 114.1(12) . .
Cl7 C57 Cl9 118.6(13) . .
Cl8 C57 H57 90.0 . .
Cl7 C57 H57 90.0 . .
Cl9 C57 H57 90.0 . .

loop_
_geom_bond_atom_site_label_1
_geom_bond_atom_site_label_2
_geom_bond_distance
_geom_bond_site_symmetry_2
Zn1 N2 2.042(6) .
Zn1 N3 2.057(6) .
Zn1 N1 2.067(6) .
Zn1 N4 2.084(6) .
Zn1 N5 2.359(6) .
Zn1 N6 2.411(6) .
N1 C1 1.378(10) .
N1 C4 1.388(9) .
N2 C6 1.389(9) .
N2 C9 1.402(11) .
N3 C14 1.346(9) .
N3 C11 1.355(10) .
N4 C19 1.335(10) .
N4 C16 1.364(9) .
C1 C20 1.370(10) .
C1 C2 1.462(10) .
C2 C3 1.360(11) .
C2 H2 0.9500 .
C3 C4 1.441(11) .
C3 H3 0.9500 .
C4 C5 1.434(12) .
C5 C6 1.396(11) .
C5 C21 1.398(10) .
C6 C7 1.471(12) .
C7 C8 1.319(13) .
C7 H7 0.9500 .
C8 C9 1.424(12) .
C8 H8 0.9500 .
C9 C10 1.420(10) .
C10 C11 1.445(10) .
C10 C28 1.490(11) .
C11 C12 1.455(10) .
C12 C13 1.348(13) .
C12 H12 0.9500 .
C13 C14 1.449(12) .
C13 H13 0.9500 .
C14 C15 1.396(13) .
C15 C16 1.414(12) .
C15 C38 1.481(11) 2_546
C16 C17 1.424(12) .
C17 C18 1.390(11) .
C17 H17 0.9500 .
C18 C19 1.472(9) .
C18 H18 0.9500 .
C19 C20 1.393(10) .
C20 C45 1.529(11) .
C21 C22 1.210(11) .
C22 C23 1.442(11) .
C23 C24 1.404(12) .
C23 C27 1.410(11) .
C24 C25 1.333(12) .
C24 H24 0.9500 .
C25 N5 1.361(11) 2_657
C25 H25 0.9500 .
N5 C26 1.349(10) .
N5 C25 1.361(11) 2_647
C26 C27 1.403(9) 2_647
C26 H26 0.9500 .
C27 C26 1.403(9) 2_657
C27 H27 0.9500 .
C28 C29 1.356(11) .
C28 C33 1.396(10) .
C29 C30 1.387(15) .
C29 H29 0.9500 .
C30 C31 1.359(14) .
C30 H30 0.9500 .
C31 C32 1.329(13) .
C31 O1 1.381(13) .
C32 C33 1.422(11) .
C32 H32 0.9500 .
C33 H33 0.9500 .
O1 C34 1.333(16) .
C34 C37 1.43(2) .
C34 C35 1.604(16) .
C34 H34 1.0000 .
C35 C36 1.53(2) .
C35 H35A 0.9900 .
C35 H35B 0.9900 .
C36 H36A 0.9800 .
C36 H36B 0.9800 .
C36 H36C 0.9800 .
C37 H37A 0.9800 .
C37 H37B 0.9800 .
C37 H37C 0.9800 .
C38 C39 1.177(11) .
C38 C15 1.481(11) 2_556
C39 C40 1.431(10) .
C40 C41 1.347(13) .
C40 C44 1.363(13) .
C41 C42 1.402(11) .
C41 H41 0.9500 .
C42 N6 1.321(10) .
C42 H42 0.9500 .
N6 C43 1.294(11) .
C43 C44 1.433(11) .
C43 H43 0.9500 .
C44 H44 0.9500 .
C45 C46 1.365(12) .
C45 C50 1.402(12) .
C46 C47 1.434(14) .
C46 H46 0.9500 .
C47 C48 1.330(13) .
C47 H47 0.9500 .
C48 C49 1.383(14) .
C48 O2 1.439(13) .
C49 C50 1.404(14) .
C49 H49 0.9500 .
C50 H50 0.9500 .
O2 C51 1.599(19) .
C51 C52 1.359(18) .
C51 C54 1.50(2) .
C51 H51 1.0000 .
C52 C53 1.505(15) .
C52 H52A 0.9900 .
C52 H52B 0.9900 .
C53 H53A 0.9800 .
C53 H53B 0.9800 .
C53 H53C 0.9800 .
C54 H54A 0.9800 .
C54 H54B 0.9800 .
C54 H54C 0.9800 .
C55 Cl1 1.700(17) .
C55 Cl3 1.748(16) .
C55 Cl2 1.754(14) .
C55 H55 1.0000 .
C56 Cl5 1.714(11) .
C56 Cl6 1.747(11) .
C56 Cl4 1.753(10) .
C56 H56 1.0000 .
C57 Cl8 1.65(2) .
C57 Cl7 1.64(2) .
C57 Cl9 1.79(2) .
C57 H57 1.0000 .
